data_7128642
loop_
_publ_author_name
'Peng, Hui'
'Wang, Xinxin'
'Zhang, Zhenheng'
'Tian, Ye'
'Xiao, Yonghao'
'Hu, Jinming'
'Wang, Jianping'
'Zou, Bingsuo'

_publ_section_title
;
 Bulk assembly of a 0D organic tin(ii)chloride hybrid with high anti-water
 stability.
;
_journal_issue 66
_journal_name_full 'Chemical communications (Cambridge, England)'
_journal_page_first 8162
_journal_page_last 8165
_journal_paper_doi 10.1039/d1cc02814f
_journal_volume 57
_journal_year 2021
_chemical_formula_moiety 'Cl3 Sn, C16 H36 N'
_chemical_formula_sum 'C16 H36 Cl3 N Sn'
_chemical_formula_weight 467.50
_space_group_crystal_system monoclinic
_space_group_IT_number 14
_space_group_name_Hall '-P 2yn'
_space_group_name_H-M_alt 'P 1 21/n 1'
_atom_sites_solution_hydrogens mixed
_atom_sites_solution_primary dual
_audit_creation_date 2021-01-05
_audit_creation_method
;
Olex2 1.3
(compiled 2020.11.12 svn.r5f609507 for OlexSys, GUI svn.r6226)
;
_audit_update_record
;
2021-05-28 deposited with the CCDC.	2021-07-14 downloaded from the CCDC.
;
_cell_angle_alpha 90
_cell_angle_beta 104.528(5)
_cell_angle_gamma 90
_cell_formula_units_Z 4
_cell_length_a 9.7485(5)
_cell_length_b 13.2735(5)
_cell_length_c 18.4175(10)
_cell_measurement_reflns_used 7140
_cell_measurement_temperature 220.01(10)
_cell_measurement_theta_max 24.9880
_cell_measurement_theta_min 1.8800
_cell_volume 2307.0(2)
_computing_cell_refinement 'CrysAlisPro 1.171.39.45i (Rigaku OD, 2018)'
_computing_data_collection 'CrysAlisPro 1.171.39.45i (Rigaku OD, 2018)'
_computing_data_reduction 'CrysAlisPro 1.171.39.45i (Rigaku OD, 2018)'
_computing_molecular_graphics 'Olex2 1.3 (Dolomanov et al., 2009)'
_computing_publication_material 'Olex2 1.3 (Dolomanov et al., 2009)'
_computing_structure_refinement 'SHELXL 2018/3 (Sheldrick, 2015)'
_computing_structure_solution 'SHELXT 2018/2 (Sheldrick, 2018)'
_diffrn_ambient_environment N~2~
_diffrn_ambient_temperature 220.01(10)
_diffrn_detector 'CCD plate'
_diffrn_measured_fraction_theta_full 1.000
_diffrn_measured_fraction_theta_max 0.845
_diffrn_measurement_details
;
List of Runs (angles in degrees, time in seconds):

  # Type    Start    End  Width  t~exp~   \w     \q     \k     \f   Frames
#--------------------------------------------------------------------------
  1  \w    -18.00  67.00   0.50   10.00    --  -11.40  45.00   1.96  170
  2  \w    -73.00  16.00   0.50   10.00    --  -11.40  45.00  93.02  178
  3  \w     31.00  78.00   0.50   10.00    --  -11.40  45.00  93.02   94
  4  \w    -98.00 -31.00   0.50   10.00    --  -11.40  45.00   1.96  134
;
_diffrn_measurement_device 'four-circle diffractometer'
_diffrn_measurement_device_type 'XtaLAB AFC10 (RCD3): fixed-chi single'
_diffrn_measurement_method '\w scans'
_diffrn_orient_matrix_type 'CrysAlisPro convention (1999,Acta A55,543-557)'
_diffrn_orient_matrix_UB_11 -0.0324383000
_diffrn_orient_matrix_UB_12 0.0120197000
_diffrn_orient_matrix_UB_13 0.0293426000
_diffrn_orient_matrix_UB_21 -0.0312510000
_diffrn_orient_matrix_UB_22 -0.0486113000
_diffrn_orient_matrix_UB_23 -0.0030416000
_diffrn_orient_matrix_UB_31 0.0601353000
_diffrn_orient_matrix_UB_32 -0.0185968000
_diffrn_orient_matrix_UB_33 0.0267454000
_diffrn_radiation_monochromator mirror
_diffrn_radiation_probe x-ray
_diffrn_radiation_type 'Mo K\a'
_diffrn_radiation_wavelength 0.71073
_diffrn_reflns_av_R_equivalents 0.0174
_diffrn_reflns_av_unetI/netI 0.0209
_diffrn_reflns_Laue_measured_fraction_full 1.000
_diffrn_reflns_Laue_measured_fraction_max 0.845
_diffrn_reflns_limit_h_max 10
_diffrn_reflns_limit_h_min -12
_diffrn_reflns_limit_k_max 16
_diffrn_reflns_limit_k_min -18
_diffrn_reflns_limit_l_max 25
_diffrn_reflns_limit_l_min -25
_diffrn_reflns_number 19216
_diffrn_reflns_point_group_measured_fraction_full 1.000
_diffrn_reflns_point_group_measured_fraction_max 0.845
_diffrn_reflns_theta_full 25.242
_diffrn_reflns_theta_max 30.998
_diffrn_reflns_theta_min 1.913
_diffrn_source 'Rotating-anode X-ray tube'
_diffrn_source_type 'Rigaku (Mo) X-ray Source'
_exptl_absorpt_coefficient_mu 1.451
_exptl_absorpt_correction_T_max 1.00000
_exptl_absorpt_correction_T_min 0.56095
_exptl_absorpt_correction_type multi-scan
_exptl_absorpt_process_details
;
CrysAlisPro 1.171.39.45i (Rigaku Oxford Diffraction, 2018)
Empirical absorption correction using spherical harmonics,
 implemented in SCALE3 ABSPACK scaling algorithm.
;
_exptl_crystal_colour colourless
_exptl_crystal_colour_primary colourless
_exptl_crystal_density_diffrn 1.346
_exptl_crystal_description block
_exptl_crystal_F_000 960
_exptl_crystal_size_max 0.17
_exptl_crystal_size_mid 0.15
_exptl_crystal_size_min 0.12
_refine_diff_density_max 1.865
_refine_diff_density_min -1.071
_refine_diff_density_rms 0.089
_refine_ls_extinction_method none
_refine_ls_goodness_of_fit_ref 1.087
_refine_ls_hydrogen_treatment constr
_refine_ls_matrix_type full
_refine_ls_number_parameters 232
_refine_ls_number_reflns 6208
_refine_ls_number_restraints 97
_refine_ls_restrained_S_all 1.088
_refine_ls_R_factor_all 0.1087
_refine_ls_R_factor_gt 0.0742
_refine_ls_shift/su_max 0.001
_refine_ls_shift/su_mean 0.000
_refine_ls_structure_factor_coef Fsqd
_refine_ls_weighting_details 'w=1/[\s^2^(Fo^2^)+(0.0961P)^2^+3.3463P] where P=(Fo^2^+2Fc^2^)/3'
_refine_ls_weighting_scheme calc
_refine_ls_wR_factor_gt 0.2097
_refine_ls_wR_factor_ref 0.2304
_reflns_Friedel_coverage 0.000
_reflns_number_gt 3848
_reflns_number_total 6208
_reflns_threshold_expression 'I > 2\s(I)'
_cod_data_source_file d1cc02814f2.cif
_cod_data_source_block mx9074
_cod_depositor_comments 'Adding full bibliography for 7128642.cif.'
_cod_database_code 7128642
_shelx_shelxl_version_number 2018/3
_chemical_oxdiff_formula CHNClSn
_shelx_space_group_comment
;
The symmetry employed for this shelxl refinement is uniquely defined
by the following loop, which should always be used as a source of
symmetry information in preference to the above space-group names.
They are only intended as comments.
;
_reflns_odcompleteness_completeness 99.93
_reflns_odcompleteness_iscentric 1
_reflns_odcompleteness_theta 27.42
_olex2_refinement_description
;
1. Fixed Uiso
 At 1.2 times of:
  All C(H,H) groups, All C(H,H,H,H) groups
 At 1.5 times of:
  All C(H,H,H) groups
2. Restrained distances
 C6-C5 = C6A-C5A = C7-C6A = C7-C6
 1.54 with sigma of 0.01
 C20-C19 = C20A-C19 = C21A-C20A = C21-C20
 1.54 with sigma of 0.02
 C19-C18
 1.54 with sigma of 0.01
 C21-C19
 2.5 with sigma of 0.02
 C19-C21A
 2.5 with sigma of 0.02
 C20A-C18
 2.5 with sigma of 0.02
 C18-C20
 2.5 with sigma of 0.02
3. Uiso/Uaniso restraints and constraints
C20 \\sim C21 \\sim C20A \\sim C21A: within 1.7A with sigma of 0.02 and sigma
for terminal atoms of 0.04 within 1.7A
C7 \\sim C6 \\sim C5 \\sim C6A \\sim C5A: within 1.7A with sigma of 0.02 and
sigma for terminal atoms of 0.04 within 1.7A
4. Others
 Sof(H7BC)=Sof(H7BD)=Sof(C6A)=Sof(H6AA)=Sof(H6AB)=Sof(C5A)=Sof(H5AA)=Sof(H5AB)=
 Sof(H5AC)=1-FVAR(1)
 Sof(H7AA)=Sof(H7AB)=Sof(C6)=Sof(H6A)=Sof(H6B)=Sof(C5)=Sof(H5A)=Sof(H5B)=
 Sof(H5C)=FVAR(1)
 Sof(H19C)=Sof(H19D)=Sof(C20A)=Sof(H20C)=Sof(H20D)=Sof(C21A)=Sof(H21D)=
 Sof(H21E)=Sof(H21F)=1-FVAR(2)
 Sof(C20)=Sof(H20A)=Sof(H20B)=Sof(H19A)=Sof(H19B)=Sof(C21)=Sof(H21A)=Sof(H21B)=
 Sof(H21C)=FVAR(2)
5.a Riding coordinates:
 C21(H21A,H21B,H21C), C21A(H21D,H21E,H21F)
5.b Secondary CH2 refined with riding coordinates:
 C10(H10A,H10B), C11(H11A,H11B), C14(H14A,H14B), C8(H8A,H8B), C18(H18A,H18B),
 C15(H15A,H15B), C12(H12A,H12B), C16(H16A,H16B), C20(H20A,H20B), C7(H7AA,H7AB),
 C7(H7BC,H7BD), C19(H19A,H19B), C19(H19C,H19D), C6(H6A,H6B), C6A(H6AA,H6AB),
 C20A(H20C,H20D)
5.c Idealised Me refined as rotating group:
 C13(H13A,H13B,H13C), C17(H17A,H17B,H17C), C5(H5A,H5B,H5C), C5A(H5AA,H5AB,H5AC)
;
_olex2_submission_special_instructions 'No special instructions were received'
_oxdiff_exptl_absorpt_empirical_details
;
Empirical correction (ABSPACK) includes:
- Absorption correction using spherical harmonics
- Frame scaling
;
_oxdiff_exptl_absorpt_empirical_full_max 1.464
_oxdiff_exptl_absorpt_empirical_full_min 0.622

loop_
_space_group_symop_operation_xyz
'x, y, z'
'-x+1/2, y+1/2, -z+1/2'
'-x, -y, -z'
'x-1/2, -y-1/2, z-1/2'

loop_
_atom_site_label
_atom_site_type_symbol
_atom_site_fract_x
_atom_site_fract_y
_atom_site_fract_z
_atom_site_U_iso_or_equiv
_atom_site_adp_type
_atom_site_occupancy
_atom_site_site_symmetry_order
_atom_site_calc_flag
_atom_site_refinement_flags_posn
_atom_site_refinement_flags_adp
_atom_site_refinement_flags_occupancy
_atom_site_disorder_assembly
_atom_site_disorder_group
Sn1 Sn 1.04028(5) 0.71978(3) 0.85201(3) 0.0919(2) Uani 1 1 d . . . . .
Cl2 Cl 1.13856(19) 0.86718(14) 0.92554(10) 0.0992(5) Uani 1 1 d . . . . .
Cl3 Cl 0.8076(2) 0.73019(17) 0.87537(12) 0.1078(6) Uani 1 1 d . . . . .
Cl4 Cl 0.9732(4) 0.8106(3) 0.73476(12) 0.2027(19) Uani 1 1 d . . . . .
N9 N 0.4939(5) 0.6833(4) 0.6451(2) 0.0696(11) Uani 1 1 d . . . . .
C10 C 0.5653(7) 0.7840(4) 0.6511(3) 0.0783(15) Uani 1 1 d . . . . .
H10A H 0.649014 0.781250 0.692714 0.094 Uiso 1 1 calc R U . . .
H10B H 0.501777 0.833389 0.663823 0.094 Uiso 1 1 calc R U . . .
C11 C 0.6095(7) 0.8217(5) 0.5834(3) 0.0797(15) Uani 1 1 d . . . . .
H11A H 0.529308 0.819058 0.539810 0.096 Uiso 1 1 calc R U . . .
H11B H 0.683496 0.778657 0.573840 0.096 Uiso 1 1 calc R U . . .
C14 C 0.5827(6) 0.6031(4) 0.6218(4) 0.0799(15) Uani 1 1 d . . . . .
H14A H 0.531515 0.539912 0.618343 0.096 Uiso 1 1 calc R U . . .
H14B H 0.591502 0.619340 0.571815 0.096 Uiso 1 1 calc R U . . .
C8 C 0.3548(6) 0.6855(7) 0.5858(4) 0.095(2) Uani 1 1 d . . . . .
H8A H 0.378892 0.696864 0.538418 0.114 Uiso 1 1 calc R U . . .
H8B H 0.316859 0.617681 0.583465 0.114 Uiso 1 1 calc R U . . .
C18 C 0.4713(7) 0.6645(6) 0.7212(3) 0.097(2) Uani 1 1 d D . . . .
H18A H 0.563851 0.659552 0.756181 0.116 Uiso 1 1 calc R U . . .
H18B H 0.425239 0.723482 0.735291 0.116 Uiso 1 1 calc R U . . .
C15 C 0.7280(7) 0.5868(6) 0.6707(5) 0.100(2) Uani 1 1 d . . . . .
H15A H 0.722309 0.560898 0.719133 0.120 Uiso 1 1 calc R U . . .
H15B H 0.779479 0.650023 0.678634 0.120 Uiso 1 1 calc R U . . .
C12 C 0.6635(9) 0.9293(5) 0.5958(5) 0.107(2) Uani 1 1 d . . . . .
H12A H 0.587046 0.972401 0.602254 0.128 Uiso 1 1 calc R U . . .
H12B H 0.738501 0.932142 0.641749 0.128 Uiso 1 1 calc R U . . .
C13 C 0.7189(11) 0.9691(6) 0.5325(5) 0.124(3) Uani 1 1 d . . . . .
H13A H 0.643059 0.972345 0.487806 0.186 Uiso 1 1 calc R U . . .
H13B H 0.791799 0.925202 0.524368 0.186 Uiso 1 1 calc R U . . .
H13C H 0.757271 1.035339 0.544917 0.186 Uiso 1 1 calc R U . . .
C16 C 0.8057(10) 0.5103(7) 0.6316(7) 0.147(4) Uani 1 1 d . . . . .
H16A H 0.750713 0.448603 0.622224 0.176 Uiso 1 1 calc R U . . .
H16B H 0.810861 0.537516 0.583523 0.176 Uiso 1 1 calc R U . . .
C20 C 0.314(4) 0.590(4) 0.7963(19) 0.175(10) Uani 0.150(15) 1 d D U P A 1
H20A H 0.271807 0.656874 0.792572 0.211 Uiso 0.150(15) 1 calc R U P A 1
H20B H 0.239344 0.540825 0.792364 0.211 Uiso 0.150(15) 1 calc R U P A 1
C7 C 0.2460(9) 0.7477(10) 0.5861(5) 0.148(4) Uani 1 1 d D U . . .
H7AA H 0.265204 0.815246 0.571101 0.177 Uiso 0.593(17) 1 calc R U P B 1
H7AB H 0.227761 0.750499 0.635436 0.177 Uiso 0.593(17) 1 calc R U P B 1
H7BC H 0.288513 0.814031 0.595314 0.177 Uiso 0.407(17) 1 calc R U P B 2
H7BD H 0.217005 0.730106 0.631130 0.177 Uiso 0.407(17) 1 calc R U P B 2
C19 C 0.3880(10) 0.5749(7) 0.7328(5) 0.128(3) Uani 1 1 d D . . . .
H19A H 0.450679 0.517115 0.744394 0.154 Uiso 0.150(15) 1 calc R U P A 1
H19B H 0.317250 0.560375 0.686640 0.154 Uiso 0.150(15) 1 calc R U P A 1
H19C H 0.430577 0.513424 0.720054 0.154 Uiso 0.850(15) 1 calc R U P A 2
H19D H 0.291299 0.579278 0.702393 0.154 Uiso 0.850(15) 1 calc R U P A 2
C6 C 0.1176(14) 0.7000(14) 0.5276(10) 0.147(6) Uani 0.593(17) 1 d D U P B 1
H6A H 0.136664 0.695428 0.478529 0.177 Uiso 0.593(17) 1 calc R U P B 1
H6B H 0.096342 0.633225 0.543305 0.177 Uiso 0.593(17) 1 calc R U P B 1
C17 C 0.9480(12) 0.4864(10) 0.6751(8) 0.171(5) Uani 1 1 d . . . . .
H17A H 0.988497 0.436126 0.649221 0.256 Uiso 1 1 calc R U . . .
H17B H 0.944278 0.461206 0.723381 0.256 Uiso 1 1 calc R U . . .
H17C H 1.005405 0.546093 0.681284 0.256 Uiso 1 1 calc R U . . .
C21 C 0.423(7) 0.579(8) 0.8716(12) 0.174(13) Uani 0.150(15) 1 d D U P A 1
H21A H 0.378150 0.550923 0.907811 0.260 Uiso 0.150(15) 1 d R U P A 1
H21B H 0.460860 0.644173 0.888261 0.260 Uiso 0.150(15) 1 d R U P A 1
H21C H 0.498140 0.535483 0.865931 0.260 Uiso 0.150(15) 1 d R U P A 1
C5 C -0.0045(14) 0.7731(15) 0.5267(10) 0.155(7) Uani 0.593(17) 1 d D U P B 1
H5A H 0.009855 0.834114 0.501621 0.232 Uiso 0.593(17) 1 calc R U P B 1
H5B H -0.007492 0.788184 0.577231 0.232 Uiso 0.593(17) 1 calc R U P B 1
H5C H -0.092456 0.742703 0.500562 0.232 Uiso 0.593(17) 1 calc R U P B 1
C6A C 0.106(2) 0.765(2) 0.5259(17) 0.152(7) Uani 0.407(17) 1 d D U P B 2
H6AA H 0.051560 0.820936 0.537694 0.182 Uiso 0.407(17) 1 calc R U P B 2
H6AB H 0.120031 0.772686 0.475909 0.182 Uiso 0.407(17) 1 calc R U P B 2
C5A C 0.042(3) 0.662(2) 0.5374(16) 0.180(10) Uani 0.407(17) 1 d D U P B 2
H5AA H -0.026837 0.643509 0.492385 0.270 Uiso 0.407(17) 1 calc R U P B 2
H5AB H -0.002933 0.666986 0.578075 0.270 Uiso 0.407(17) 1 calc R U P B 2
H5AC H 0.115728 0.612664 0.548932 0.270 Uiso 0.407(17) 1 calc R U P B 2
C20A C 0.3925(12) 0.5775(11) 0.8202(6) 0.160(6) Uani 0.850(15) 1 d D U P A 2
H20C H 0.489250 0.571580 0.850338 0.192 Uiso 0.850(15) 1 calc R U P A 2
H20D H 0.352928 0.640186 0.832985 0.192 Uiso 0.850(15) 1 calc R U P A 2
C21A C 0.3069(15) 0.4911(11) 0.8337(7) 0.178(7) Uani 0.850(15) 1 d D U P A 2
H21D H 0.209245 0.502092 0.808537 0.266 Uiso 0.850(15) 1 d R U P A 2
H21E H 0.316075 0.484131 0.886617 0.266 Uiso 0.850(15) 1 d R U P A 2
H21F H 0.339865 0.430741 0.814837 0.266 Uiso 0.850(15) 1 d R U P A 2

loop_
_atom_site_aniso_label
_atom_site_aniso_U_11
_atom_site_aniso_U_22
_atom_site_aniso_U_33
_atom_site_aniso_U_23
_atom_site_aniso_U_13
_atom_site_aniso_U_12
Sn1 0.0938(4) 0.0810(3) 0.1025(4) -0.0063(2) 0.0277(3) 0.0198(2)
Cl2 0.0976(11) 0.1022(12) 0.0839(10) -0.0022(8) -0.0028(8) -0.0022(9)
Cl3 0.1006(13) 0.1281(15) 0.0991(12) -0.0084(11) 0.0332(10) -0.0163(11)
Cl4 0.217(3) 0.302(4) 0.0702(11) 0.0345(17) 0.0011(14) -0.162(3)
N9 0.062(2) 0.088(3) 0.059(2) -0.009(2) 0.0148(19) -0.002(2)
C10 0.077(3) 0.082(4) 0.075(3) -0.020(3) 0.016(3) -0.002(3)
C11 0.083(4) 0.079(3) 0.079(4) -0.014(3) 0.023(3) -0.010(3)
C14 0.079(4) 0.071(3) 0.095(4) -0.010(3) 0.033(3) -0.010(3)
C8 0.064(4) 0.147(6) 0.069(3) 0.008(4) 0.010(3) -0.019(4)
C18 0.076(4) 0.148(6) 0.065(3) 0.003(4) 0.017(3) 0.002(4)
C15 0.080(4) 0.098(5) 0.124(6) 0.018(4) 0.031(4) 0.010(3)
C12 0.130(6) 0.075(4) 0.116(6) -0.012(4) 0.033(5) -0.010(4)
C13 0.156(8) 0.089(5) 0.135(7) 0.002(5) 0.051(6) -0.028(5)
C16 0.121(7) 0.095(5) 0.228(12) 0.005(7) 0.051(7) 0.025(5)
C20 0.151(18) 0.28(2) 0.117(17) 0.081(17) 0.066(17) 0.069(18)
C7 0.079(5) 0.248(11) 0.111(6) 0.032(7) 0.015(4) 0.009(6)
C19 0.122(6) 0.151(8) 0.115(6) 0.021(6) 0.038(5) 0.020(6)
C6 0.069(7) 0.271(16) 0.100(8) 0.044(11) 0.015(6) -0.006(10)
C17 0.152(10) 0.150(9) 0.220(13) 0.040(9) 0.065(9) 0.065(8)
C21 0.15(2) 0.27(3) 0.12(2) 0.08(2) 0.07(2) 0.07(2)
C5 0.071(8) 0.27(2) 0.124(11) -0.016(12) 0.019(8) -0.045(10)
C6A 0.077(10) 0.259(17) 0.108(10) 0.037(13) 0.003(9) 0.020(12)
C5A 0.094(14) 0.29(2) 0.131(15) 0.071(17) -0.019(12) -0.040(17)
C20A 0.119(8) 0.271(14) 0.107(8) 0.085(9) 0.058(7) 0.074(9)
C21A 0.186(12) 0.250(16) 0.128(9) 0.058(10) 0.097(9) 0.097(11)

loop_
_atom_type_symbol
_atom_type_description
_atom_type_scat_dispersion_real
_atom_type_scat_dispersion_imag
_atom_type_scat_source
C C 0.0033 0.0016 'International Tables Vol C Tables 4.2.6.8 and 6.1.1.4'
H H 0.0000 0.0000 'International Tables Vol C Tables 4.2.6.8 and 6.1.1.4'
Cl Cl 0.1484 0.1585 'International Tables Vol C Tables 4.2.6.8 and 6.1.1.4'
N N 0.0061 0.0033 'International Tables Vol C Tables 4.2.6.8 and 6.1.1.4'
Sn Sn -0.6537 1.4246 'International Tables Vol C Tables 4.2.6.8 and 6.1.1.4'

loop_
_geom_angle_atom_site_label_1
_geom_angle_atom_site_label_2
_geom_angle_atom_site_label_3
_geom_angle
_geom_angle_site_symmetry_1
_geom_angle_site_symmetry_3
_geom_angle_publ_flag
Cl3 Sn1 Cl2 96.37(7) . . ?
Cl4 Sn1 Cl2 94.39(9) . . ?
Cl4 Sn1 Cl3 94.29(11) . . ?
C10 N9 C14 111.3(4) . . ?
C10 N9 C8 110.6(5) . . ?
C14 N9 C8 106.5(5) . . ?
C18 N9 C10 104.8(5) . . ?
C18 N9 C14 112.4(5) . . ?
C18 N9 C8 111.4(5) . . ?
N9 C10 H10A 108.0 . . ?
N9 C10 H10B 108.0 . . ?
N9 C10 C11 117.3(5) . . ?
H10A C10 H10B 107.2 . . ?
C11 C10 H10A 108.0 . . ?
C11 C10 H10B 108.0 . . ?
C10 C11 H11A 109.6 . . ?
C10 C11 H11B 109.6 . . ?
C10 C11 C12 110.4(5) . . ?
H11A C11 H11B 108.1 . . ?
C12 C11 H11A 109.6 . . ?
C12 C11 H11B 109.6 . . ?
N9 C14 H14A 108.0 . . ?
N9 C14 H14B 108.0 . . ?
H14A C14 H14B 107.2 . . ?
C15 C14 N9 117.3(5) . . ?
C15 C14 H14A 108.0 . . ?
C15 C14 H14B 108.0 . . ?
N9 C8 H8A 106.1 . . ?
N9 C8 H8B 106.1 . . ?
H8A C8 H8B 106.3 . . ?
C7 C8 N9 125.0(7) . . ?
C7 C8 H8A 106.1 . . ?
C7 C8 H8B 106.1 . . ?
N9 C18 H18A 107.6 . . ?
N9 C18 H18B 107.6 . . ?
H18A C18 H18B 107.0 . . ?
C19 C18 N9 118.9(6) . . ?
C19 C18 H18A 107.6 . . ?
C19 C18 H18B 107.6 . . ?
C14 C15 H15A 110.0 . . ?
C14 C15 H15B 110.0 . . ?
C14 C15 C16 108.4(7) . . ?
H15A C15 H15B 108.4 . . ?
C16 C15 H15A 110.0 . . ?
C16 C15 H15B 110.0 . . ?
C11 C12 H12A 109.0 . . ?
C11 C12 H12B 109.0 . . ?
H12A C12 H12B 107.8 . . ?
C13 C12 C11 113.1(6) . . ?
C13 C12 H12A 109.0 . . ?
C13 C12 H12B 109.0 . . ?
C12 C13 H13A 109.5 . . ?
C12 C13 H13B 109.5 . . ?
C12 C13 H13C 109.5 . . ?
H13A C13 H13B 109.5 . . ?
H13A C13 H13C 109.5 . . ?
H13B C13 H13C 109.5 . . ?
C15 C16 H16A 108.9 . . ?
C15 C16 H16B 108.9 . . ?
H16A C16 H16B 107.7 . . ?
C17 C16 C15 113.5(10) . . ?
C17 C16 H16A 108.9 . . ?
C17 C16 H16B 108.9 . . ?
H20A C20 H20B 108.3 . . ?
C19 C20 H20A 109.9 . . ?
C19 C20 H20B 109.9 . . ?
C21 C20 H20A 109.9 . . ?
C21 C20 H20B 109.9 . . ?
C21 C20 C19 109.1(19) . . ?
C8 C7 H7AA 110.9 . . ?
C8 C7 H7AB 110.9 . . ?
C8 C7 H7BC 104.8 . . ?
C8 C7 H7BD 104.8 . . ?
C8 C7 C6 104.1(10) . . ?
C8 C7 C6A 130.1(18) . . ?
H7AA C7 H7AB 108.9 . . ?
H7BC C7 H7BD 105.8 . . ?
C6 C7 H7AA 110.9 . . ?
C6 C7 H7AB 110.9 . . ?
C6A C7 H7BC 104.8 . . ?
C6A C7 H7BD 104.8 . . ?
C18 C19 C20 112.4(17) . . ?
C18 C19 H19A 109.1 . . ?
C18 C19 H19B 109.1 . . ?
C18 C19 H19C 110.9 . . ?
C18 C19 H19D 110.9 . . ?
C18 C19 C20A 104.4(8) . . ?
C20 C19 H19A 109.1 . . ?
C20 C19 H19B 109.1 . . ?
H19A C19 H19B 107.9 . . ?
H19C C19 H19D 108.9 . . ?
C20A C19 H19C 110.9 . . ?
C20A C19 H19D 110.9 . . ?
C7 C6 H6A 111.0 . . ?
C7 C6 H6B 111.0 . . ?
H6A C6 H6B 109.0 . . ?
C5 C6 C7 103.7(11) . . ?
C5 C6 H6A 111.0 . . ?
C5 C6 H6B 111.0 . . ?
C16 C17 H17A 109.5 . . ?
C16 C17 H17B 109.5 . . ?
C16 C17 H17C 109.5 . . ?
H17A C17 H17B 109.5 . . ?
H17A C17 H17C 109.5 . . ?
H17B C17 H17C 109.5 . . ?
C20 C21 H21A 109.6 . . ?
C20 C21 H21B 109.1 . . ?
C20 C21 H21C 109.7 . . ?
H21A C21 H21B 109.5 . . ?
H21A C21 H21C 109.5 . . ?
H21B C21 H21C 109.5 . . ?
C6 C5 H5A 109.5 . . ?
C6 C5 H5B 109.5 . . ?
C6 C5 H5C 109.5 . . ?
H5A C5 H5B 109.5 . . ?
H5A C5 H5C 109.5 . . ?
H5B C5 H5C 109.5 . . ?
C7 C6A H6AA 112.7 . . ?
C7 C6A H6AB 112.7 . . ?
H6AA C6A H6AB 110.2 . . ?
C5A C6A C7 95.0(15) . . ?
C5A C6A H6AA 112.7 . . ?
C5A C6A H6AB 112.7 . . ?
C6A C5A H5AA 109.5 . . ?
C6A C5A H5AB 109.5 . . ?
C6A C5A H5AC 109.5 . . ?
H5AA C5A H5AB 109.5 . . ?
H5AA C5A H5AC 109.5 . . ?
H5AB C5A H5AC 109.5 . . ?
C19 C20A H20C 110.5 . . ?
C19 C20A H20D 110.5 . . ?
H20C C20A H20D 108.7 . . ?
C21A C20A C19 106.2(10) . . ?
C21A C20A H20C 110.5 . . ?
C21A C20A H20D 110.5 . . ?
C20A C21A H21D 109.5 . . ?
C20A C21A H21E 109.4 . . ?
C20A C21A H21F 109.5 . . ?
H21D C21A H21E 109.5 . . ?
H21D C21A H21F 109.5 . . ?
H21E C21A H21F 109.5 . . ?

loop_
_geom_bond_atom_site_label_1
_geom_bond_atom_site_label_2
_geom_bond_distance
_geom_bond_site_symmetry_2
_geom_bond_publ_flag
Sn1 Cl2 2.4349(19) . ?
Sn1 Cl3 2.416(2) . ?
Sn1 Cl4 2.416(3) . ?
N9 C10 1.498(8) . ?
N9 C14 1.500(7) . ?
N9 C8 1.513(7) . ?
N9 C18 1.495(7) . ?
C10 H10A 0.9700 . ?
C10 H10B 0.9700 . ?
C10 C11 1.504(9) . ?
C11 H11A 0.9700 . ?
C11 H11B 0.9700 . ?
C11 C12 1.520(9) . ?
C14 H14A 0.9700 . ?
C14 H14B 0.9700 . ?
C14 C15 1.492(9) . ?
C8 H8A 0.9700 . ?
C8 H8B 0.9700 . ?
C8 C7 1.346(12) . ?
C18 H18A 0.9700 . ?
C18 H18B 0.9700 . ?
C18 C19 1.485(8) . ?
C15 H15A 0.9700 . ?
C15 H15B 0.9700 . ?
C15 C16 1.549(12) . ?
C12 H12A 0.9700 . ?
C12 H12B 0.9700 . ?
C12 C13 1.498(11) . ?
C13 H13A 0.9600 . ?
C13 H13B 0.9600 . ?
C13 H13C 0.9600 . ?
C16 H16A 0.9700 . ?
C16 H16B 0.9700 . ?
C16 C17 1.452(14) . ?
C20 H20A 0.9700 . ?
C20 H20B 0.9700 . ?
C20 C19 1.534(19) . ?
C20 C21 1.53(2) . ?
C7 H7AA 0.9700 . ?
C7 H7AB 0.9700 . ?
C7 H7BC 0.9700 . ?
C7 H7BD 0.9700 . ?
C7 C6 1.565(9) . ?
C7 C6A 1.544(10) . ?
C19 H19A 0.9700 . ?
C19 H19B 0.9700 . ?
C19 H19C 0.9700 . ?
C19 H19D 0.9700 . ?
C19 C20A 1.601(11) . ?
C6 H6A 0.9700 . ?
C6 H6B 0.9700 . ?
C6 C5 1.532(10) . ?
C17 H17A 0.9600 . ?
C17 H17B 0.9600 . ?
C17 H17C 0.9600 . ?
C21 H21A 0.9601 . ?
C21 H21B 0.9599 . ?
C21 H21C 0.9600 . ?
C5 H5A 0.9600 . ?
C5 H5B 0.9600 . ?
C5 H5C 0.9600 . ?
C6A H6AA 0.9700 . ?
C6A H6AB 0.9700 . ?
C6A C5A 1.531(10) . ?
C5A H5AA 0.9600 . ?
C5A H5AB 0.9600 . ?
C5A H5AC 0.9600 . ?
C20A H20C 0.9700 . ?
C20A H20D 0.9700 . ?
C20A C21A 1.476(15) . ?
C21A H21D 0.9601 . ?
C21A H21E 0.9601 . ?
C21A H21F 0.9599 . ?

loop_
_geom_torsion_atom_site_label_1
_geom_torsion_atom_site_label_2
_geom_torsion_atom_site_label_3
_geom_torsion_atom_site_label_4
_geom_torsion
_geom_torsion_site_symmetry_1
_geom_torsion_site_symmetry_2
_geom_torsion_site_symmetry_3
_geom_torsion_site_symmetry_4
_geom_torsion_publ_flag
N9 C10 C11 C12 173.2(6) . . . . ?
N9 C14 C15 C16 -173.6(6) . . . . ?
N9 C8 C7 C6 -164.6(10) . . . . ?
N9 C8 C7 C6A 173.2(16) . . . . ?
N9 C18 C19 C20 -152(2) . . . . ?
N9 C18 C19 C20A 177.7(7) . . . . ?
C10 N9 C14 C15 58.3(7) . . . . ?
C10 N9 C8 C7 -58.8(10) . . . . ?
C10 N9 C18 C19 173.5(7) . . . . ?
C10 C11 C12 C13 176.0(7) . . . . ?
C14 N9 C10 C11 55.1(7) . . . . ?
C14 N9 C8 C7 -179.9(8) . . . . ?
C14 N9 C18 C19 -65.5(8) . . . . ?
C14 C15 C16 C17 -178.6(9) . . . . ?
C8 N9 C10 C11 -63.1(7) . . . . ?
C8 N9 C14 C15 178.9(6) . . . . ?
C8 N9 C18 C19 53.9(9) . . . . ?
C8 C7 C6 C5 -178.3(13) . . . . ?
C8 C7 C6A C5A 71(3) . . . . ?
C18 N9 C10 C11 176.8(5) . . . . ?
C18 N9 C14 C15 -58.9(7) . . . . ?
C18 N9 C8 C7 57.3(10) . . . . ?
C18 C19 C20A C21A 178.3(9) . . . . ?
C21 C20 C19 C18 -77(5) . . . . ?
